data_4072425
loop_
_publ_author_name
'Whited, Matthew T.'
'Grubbs, Robert H.'

_publ_section_title
;
 Synthesis and Reactivity of Iridium(III) Dihydrido Aminocarbenes
;
_journal_issue 22
_journal_name_full Organometallics
_journal_page_first 5737
_journal_paper_doi 10.1021/om8009365
_journal_volume 27
_journal_year 2008
_chemical_formula_sum 'C35 H65 Ir N3 P3'
_chemical_formula_weight 813.01
_chemical_name_systematic
; 
 ? 
;
_space_group_IT_number 14
_symmetry_cell_setting monoclinic
_symmetry_space_group_name_Hall '-P 2yn'
_symmetry_space_group_name_H-M 'P 1 21/n 1'
_atom_sites_solution_hydrogens geom
_atom_sites_solution_primary direct
_atom_sites_solution_secondary difmap
_audit_creation_method SHELXL-97
_cell_angle_alpha 90.00
_cell_angle_beta 94.963(2)
_cell_angle_gamma 90.00
_cell_formula_units_Z 4
_cell_length_a 10.5431(9)
_cell_length_b 16.3967(13)
_cell_length_c 21.8123(18)
_cell_measurement_reflns_used 9947
_cell_measurement_temperature 296(2)
_cell_measurement_theta_max 43.32
_cell_measurement_theta_min 2.30
_cell_volume 3756.6(5)
_computing_cell_refinement 'Bruker SMART'
_computing_data_collection 'Bruker SMART'
_computing_data_reduction 'Bruker SAINT'
_computing_molecular_graphics 'Bruker SHELXTL'
_computing_publication_material 'Bruker SHELXTL'
_computing_structure_refinement 'SHELXL-97 (Sheldrick, 1997)'
_computing_structure_solution 'SHELXS-97 (Sheldrick, 1990)'
_diffrn_ambient_temperature 296(2)
_diffrn_measured_fraction_theta_full 0.998
_diffrn_measured_fraction_theta_max 0.964
_diffrn_measurement_device_type 'CCD area detector'
_diffrn_measurement_method 'phi and omega scans'
_diffrn_radiation_monochromator graphite
_diffrn_radiation_source 'fine-focus sealed tube'
_diffrn_radiation_type MoK\a
_diffrn_radiation_wavelength 0.71073
_diffrn_reflns_av_R_equivalents 0.0367
_diffrn_reflns_av_sigmaI/netI 0.0231
_diffrn_reflns_limit_h_max 20
_diffrn_reflns_limit_h_min -20
_diffrn_reflns_limit_k_max 27
_diffrn_reflns_limit_k_min -31
_diffrn_reflns_limit_l_max 42
_diffrn_reflns_limit_l_min -41
_diffrn_reflns_number 322426
_diffrn_reflns_theta_full 38.00
_diffrn_reflns_theta_max 43.63
_diffrn_reflns_theta_min 2.08
_exptl_absorpt_coefficient_mu 3.709
_exptl_absorpt_correction_T_max 0.595
_exptl_absorpt_correction_T_min 0.420
_exptl_absorpt_correction_type multi-scan
_exptl_absorpt_process_details 'Bruker SADABS'
_exptl_crystal_colour yellow
_exptl_crystal_density_diffrn 1.438
_exptl_crystal_density_method 'not measured'
_exptl_crystal_description prism
_exptl_crystal_F_000 1672
_exptl_crystal_size_max 0.37
_exptl_crystal_size_mid 0.22
_exptl_crystal_size_min 0.14
_refine_diff_density_max 4.443
_refine_diff_density_min -1.839
_refine_diff_density_rms 0.135
_refine_ls_extinction_method none
_refine_ls_goodness_of_fit_ref 1.086
_refine_ls_hydrogen_treatment mixed
_refine_ls_matrix_type full
_refine_ls_number_parameters 399
_refine_ls_number_reflns 27771
_refine_ls_number_restraints 1
_refine_ls_restrained_S_all 1.087
_refine_ls_R_factor_all 0.0401
_refine_ls_R_factor_gt 0.0281
_refine_ls_shift/su_max 0.002
_refine_ls_shift/su_mean 0.000
_refine_ls_structure_factor_coef Fsqd
_refine_ls_weighting_details 'calc w=1/[\s^2^(Fo^2^)+(0.0243P)^2^+4.0646P] where P=(Fo^2^+2Fc^2^)/3'
_refine_ls_weighting_scheme calc
_refine_ls_wR_factor_gt 0.0598
_refine_ls_wR_factor_ref 0.0635
_reflns_number_gt 23368
_reflns_number_total 27771
_reflns_threshold_expression >2sigma(I)
_cod_data_source_file om8009365_si_002.cif
_cod_data_source_block mtw91abs
_cod_depositor_comments
;
The following automatic conversions were performed:

'_symmetry_cell_setting' value 'Monoclinic' changed to 'monoclinic'
according to /home/saulius/struct/CIF-dictionaries/cif_core.dic
dictionary named 'cif_core.dic' version 2.4.1 from 2010-06-29.

Automatic conversion script
Id: cif_fix_values 1715 2011-07-08 13:25:40Z adriana 
;
_cod_original_sg_symbol_H-M P2(1)/n
_cod_database_code 4072425

loop_
_symmetry_equiv_pos_as_xyz
'x, y, z'
'-x+1/2, y+1/2, -z+1/2'
'-x, -y, -z'
'x-1/2, -y-1/2, z-1/2'

loop_
_atom_site_label
_atom_site_type_symbol
_atom_site_fract_x
_atom_site_fract_y
_atom_site_fract_z
_atom_site_U_iso_or_equiv
_atom_site_adp_type
_atom_site_occupancy
_atom_site_symmetry_multiplicity
_atom_site_calc_flag
_atom_site_refinement_flags
Ir1 Ir 0.906069(4) 0.263083(3) 0.107358(2) 0.01003(1) Uani 1 1 d D
P1 P 1.04941(3) 0.21433(2) 0.183929(15) 0.01167(5) Uani 1 1 d .
P2 P 0.83166(3) 0.27461(2) 0.006105(16) 0.01338(5) Uani 1 1 d .
P3 P 0.89246(3) 0.40408(2) 0.132119(17) 0.01435(5) Uani 1 1 d .
N1 N 1.08488(10) 0.29733(7) 0.07364(5) 0.01177(15) Uani 1 1 d .
N2 N 0.64788(10) 0.17063(7) 0.11107(6) 0.01412(17) Uani 1 1 d .
N3 N 0.66921(19) -0.05830(10) 0.09773(9) 0.0335(4) Uani 1 1 d .
C1 C 1.18294(11) 0.31870(8) 0.11741(6) 0.01196(17) Uani 1 1 d .
C2 C 1.27777(12) 0.37799(8) 0.10993(6) 0.01436(19) Uani 1 1 d .
H2 H 1.2811 0.4033 0.0719 0.017 Uiso 1 1 calc R
C3 C 1.36613(13) 0.39919(8) 0.15830(7) 0.0160(2) Uani 1 1 d .
H3 H 1.4268 0.4387 0.1518 0.019 Uiso 1 1 calc R
C4 C 1.36674(12) 0.36313(8) 0.21633(6) 0.0153(2) Uani 1 1 d .
C5 C 1.27241(12) 0.30542(8) 0.22448(6) 0.01441(19) Uani 1 1 d .
H5 H 1.2702 0.2806 0.2627 0.017 Uiso 1 1 calc R
C6 C 1.18132(11) 0.28385(8) 0.17706(6) 0.01229(17) Uani 1 1 d .
C7 C 1.46348(16) 0.38673(10) 0.26821(8) 0.0231(3) Uani 1 1 d .
H7A H 1.4517 0.3538 0.3036 0.035 Uiso 1 1 calc R
H7B H 1.4528 0.4432 0.2782 0.035 Uiso 1 1 calc R
H7C H 1.5477 0.3783 0.2558 0.035 Uiso 1 1 calc R
C8 C 1.09173(11) 0.30375(8) 0.01121(6) 0.01228(18) Uani 1 1 d .
C9 C 1.20756(12) 0.30902(9) -0.01734(6) 0.0153(2) Uani 1 1 d .
H9 H 1.2843 0.3095 0.0071 0.018 Uiso 1 1 calc R
C10 C 1.20898(13) 0.31337(9) -0.08038(6) 0.0165(2) Uani 1 1 d .
H10 H 1.2868 0.3173 -0.0972 0.020 Uiso 1 1 calc R
C11 C 1.09671(13) 0.31212(9) -0.12004(6) 0.0160(2) Uani 1 1 d .
C12 C 0.98313(13) 0.30431(9) -0.09276(6) 0.0155(2) Uani 1 1 d .
H12 H 0.9074 0.3023 -0.1180 0.019 Uiso 1 1 calc R
C13 C 0.97747(12) 0.29925(8) -0.02883(6) 0.01347(18) Uani 1 1 d .
C14 C 1.10002(16) 0.31626(10) -0.18881(7) 0.0208(2) Uani 1 1 d .
H14A H 1.0147 0.3140 -0.2081 0.031 Uiso 1 1 calc R
H14B H 1.1481 0.2711 -0.2025 0.031 Uiso 1 1 calc R
H14C H 1.1393 0.3664 -0.1997 0.031 Uiso 1 1 calc R
C15 C 1.02291(13) 0.20469(10) 0.26632(6) 0.0179(2) Uani 1 1 d .
H15 H 1.1058 0.1977 0.2897 0.021 Uiso 1 1 calc R
C16 C 0.94143(16) 0.12906(11) 0.27654(8) 0.0238(3) Uani 1 1 d .
H16A H 0.9226 0.1269 0.3188 0.036 Uiso 1 1 calc R
H16B H 0.9873 0.0809 0.2668 0.036 Uiso 1 1 calc R
H16C H 0.8634 0.1321 0.2505 0.036 Uiso 1 1 calc R
C17 C 1.12125(13) 0.11348(9) 0.16762(7) 0.0179(2) Uani 1 1 d .
H17 H 1.0535 0.0725 0.1668 0.021 Uiso 1 1 calc R
C18 C 1.22677(16) 0.08720(11) 0.21658(9) 0.0258(3) Uani 1 1 d .
H18A H 1.2608 0.0356 0.2053 0.039 Uiso 1 1 calc R
H18B H 1.1921 0.0823 0.2557 0.039 Uiso 1 1 calc R
H18C H 1.2933 0.1273 0.2194 0.039 Uiso 1 1 calc R
C19 C 1.17453(14) 0.11325(10) 0.10431(8) 0.0218(3) Uani 1 1 d .
H19A H 1.2395 0.1542 0.1034 0.033 Uiso 1 1 calc R
H19B H 1.1072 0.1248 0.0730 0.033 Uiso 1 1 calc R
H19C H 1.2102 0.0607 0.0969 0.033 Uiso 1 1 calc R
C20 C 0.70838(15) 0.35470(11) -0.01642(8) 0.0220(3) Uani 1 1 d .
H20 H 0.7276 0.3994 0.0127 0.026 Uiso 1 1 calc R
C21 C 0.57594(15) 0.32382(14) -0.00191(10) 0.0311(4) Uani 1 1 d .
H21A H 0.5172 0.3686 -0.0036 0.047 Uiso 1 1 calc R
H21B H 0.5818 0.3003 0.0385 0.047 Uiso 1 1 calc R
H21C H 0.5465 0.2833 -0.0316 0.047 Uiso 1 1 calc R
C22 C 0.70460(18) 0.39446(12) -0.07934(9) 0.0277(3) Uani 1 1 d .
H22A H 0.6836 0.3543 -0.1106 0.041 Uiso 1 1 calc R
H22B H 0.7864 0.4175 -0.0851 0.041 Uiso 1 1 calc R
H22C H 0.6414 0.4368 -0.0822 0.041 Uiso 1 1 calc R
C23 C 0.77371(15) 0.17775(10) -0.03044(7) 0.0209(3) Uani 1 1 d .
H23 H 0.7099 0.1559 -0.0048 0.025 Uiso 1 1 calc R
C24 C 0.7090(2) 0.18346(14) -0.09625(8) 0.0333(4) Uani 1 1 d .
H24A H 0.7705 0.1995 -0.1239 0.050 Uiso 1 1 calc R
H24B H 0.6419 0.2232 -0.0975 0.050 Uiso 1 1 calc R
H24C H 0.6741 0.1313 -0.1085 0.050 Uiso 1 1 calc R
C25 C 0.8798(2) 0.11421(11) -0.02985(9) 0.0290(3) Uani 1 1 d .
H25A H 0.8455 0.0637 -0.0462 0.044 Uiso 1 1 calc R
H25B H 0.9158 0.1060 0.0116 0.044 Uiso 1 1 calc R
H25C H 0.9448 0.1331 -0.0546 0.044 Uiso 1 1 calc R
C26 C 0.96010(17) 0.28134(12) 0.28985(7) 0.0233(3) Uani 1 1 d .
H26A H 0.8845 0.2936 0.2637 0.035 Uiso 1 1 calc R
H26B H 1.0183 0.3263 0.2895 0.035 Uiso 1 1 calc R
H26C H 0.9380 0.2722 0.3311 0.035 Uiso 1 1 calc R
C27 C 0.72833(12) 0.23528(9) 0.14153(6) 0.01479(19) Uani 1 1 d .
H27A H 0.7450 0.2203 0.1845 0.018 Uiso 1 1 calc R
H27B H 0.6784 0.2851 0.1403 0.018 Uiso 1 1 calc R
C28 C 0.51775(13) 0.17793(10) 0.12867(8) 0.0203(2) Uani 1 1 d .
H28A H 0.4658 0.1361 0.1086 0.030 Uiso 1 1 calc R
H28B H 0.4842 0.2305 0.1165 0.030 Uiso 1 1 calc R
H28C H 0.5178 0.1721 0.1725 0.030 Uiso 1 1 calc R
C29 C 0.69668(14) 0.08925(9) 0.12646(7) 0.0180(2) Uani 1 1 d .
H29A H 0.6755 0.0749 0.1675 0.022 Uiso 1 1 calc R
H29B H 0.7887 0.0895 0.1266 0.022 Uiso 1 1 calc R
C30 C 0.64117(15) 0.02521(9) 0.08063(8) 0.0211(3) Uani 1 1 d .
H30A H 0.5495 0.0319 0.0756 0.025 Uiso 1 1 calc R
H30B H 0.6734 0.0356 0.0410 0.025 Uiso 1 1 calc R
C31 C 0.8015(3) -0.07494(18) 0.1060(2) 0.0928(18) Uani 1 1 d .
H31A H 0.8417 -0.0563 0.0707 0.139 Uiso 1 1 calc R
H31B H 0.8146 -0.1326 0.1108 0.139 Uiso 1 1 calc R
H31C H 0.8380 -0.0472 0.1421 0.139 Uiso 1 1 calc R
C32 C 0.6093(2) -0.11321(13) 0.05148(11) 0.0347(4) Uani 1 1 d .
H32A H 0.5195 -0.1025 0.0463 0.052 Uiso 1 1 calc R
H32B H 0.6234 -0.1686 0.0645 0.052 Uiso 1 1 calc R
H32C H 0.6455 -0.1047 0.0131 0.052 Uiso 1 1 calc R
C33 C 0.95203(15) 0.46961(9) 0.07309(8) 0.0211(3) Uani 1 1 d .
H33A H 0.9253 0.5248 0.0792 0.032 Uiso 1 1 calc R
H33B H 0.9187 0.4512 0.0331 0.032 Uiso 1 1 calc R
H33C H 1.0433 0.4673 0.0760 0.032 Uiso 1 1 calc R
C34 C 0.98219(18) 0.45048(10) 0.19906(8) 0.0259(3) Uani 1 1 d .
H34A H 1.0680 0.4303 0.2023 0.039 Uiso 1 1 calc R
H34B H 0.9425 0.4367 0.2357 0.039 Uiso 1 1 calc R
H34C H 0.9830 0.5087 0.1942 0.039 Uiso 1 1 calc R
C35 C 0.73510(15) 0.44719(10) 0.14199(9) 0.0231(3) Uani 1 1 d .
H35A H 0.7417 0.5054 0.1456 0.035 Uiso 1 1 calc R
H35B H 0.7037 0.4252 0.1786 0.035 Uiso 1 1 calc R
H35C H 0.6775 0.4335 0.1070 0.035 Uiso 1 1 calc R
H1 H 0.914(2) 0.1705(7) 0.0884(11) 0.024(6) Uiso 1 1 d D

loop_
_atom_site_aniso_label
_atom_site_aniso_U_11
_atom_site_aniso_U_22
_atom_site_aniso_U_33
_atom_site_aniso_U_23
_atom_site_aniso_U_13
_atom_site_aniso_U_12
Ir1 0.00859(2) 0.01241(2) 0.00922(2) 0.00008(1) 0.00149(1) -0.00127(1)
P1 0.01049(11) 0.01359(12) 0.01095(12) 0.00146(10) 0.00096(9) -0.00154(10)
P2 0.01041(11) 0.01884(15) 0.01079(12) 0.00183(10) 0.00029(9) -0.00232(10)
P3 0.01376(13) 0.01261(13) 0.01668(14) -0.00084(10) 0.00139(11) -0.00010(10)
N1 0.0100(3) 0.0157(4) 0.0096(4) 0.0005(3) 0.0011(3) -0.0024(3)
N2 0.0101(4) 0.0153(4) 0.0171(4) -0.0003(3) 0.0016(3) -0.0014(3)
N3 0.0425(9) 0.0201(6) 0.0353(8) 0.0005(6) -0.0111(7) 0.0007(6)
C1 0.0099(4) 0.0143(4) 0.0117(4) 0.0010(3) 0.0011(3) -0.0006(3)
C2 0.0128(4) 0.0149(5) 0.0153(5) 0.0017(4) 0.0012(4) -0.0031(4)
C3 0.0135(4) 0.0149(5) 0.0192(5) 0.0012(4) -0.0004(4) -0.0035(4)
C4 0.0135(4) 0.0149(5) 0.0169(5) -0.0002(4) -0.0024(4) -0.0020(4)
C5 0.0139(4) 0.0158(5) 0.0132(5) 0.0002(4) -0.0009(4) -0.0018(4)
C6 0.0107(4) 0.0136(4) 0.0125(4) 0.0003(4) 0.0007(3) -0.0017(3)
C7 0.0216(6) 0.0228(6) 0.0231(7) 0.0015(5) -0.0084(5) -0.0064(5)
C8 0.0116(4) 0.0145(5) 0.0110(4) 0.0007(3) 0.0024(3) -0.0009(3)
C9 0.0121(4) 0.0196(5) 0.0145(5) 0.0003(4) 0.0034(4) -0.0005(4)
C10 0.0159(5) 0.0193(5) 0.0151(5) 0.0002(4) 0.0067(4) -0.0002(4)
C11 0.0190(5) 0.0175(5) 0.0121(5) -0.0004(4) 0.0050(4) -0.0010(4)
C12 0.0161(5) 0.0198(5) 0.0109(4) 0.0004(4) 0.0019(4) -0.0017(4)
C13 0.0126(4) 0.0169(5) 0.0110(4) 0.0008(4) 0.0018(3) -0.0017(4)
C14 0.0255(6) 0.0245(6) 0.0133(5) -0.0005(5) 0.0067(5) -0.0016(5)
C15 0.0165(5) 0.0246(6) 0.0126(5) 0.0041(4) 0.0008(4) -0.0038(5)
C16 0.0222(6) 0.0289(7) 0.0207(6) 0.0080(5) 0.0042(5) -0.0064(6)
C17 0.0139(5) 0.0142(5) 0.0253(6) 0.0013(4) 0.0000(4) -0.0001(4)
C18 0.0193(6) 0.0218(7) 0.0353(9) 0.0065(6) -0.0035(6) 0.0036(5)
C19 0.0163(5) 0.0206(6) 0.0286(7) -0.0069(5) 0.0026(5) 0.0021(5)
C20 0.0169(5) 0.0265(7) 0.0224(6) 0.0052(5) 0.0001(5) 0.0007(5)
C21 0.0137(5) 0.0458(11) 0.0338(9) 0.0173(8) 0.0018(5) 0.0029(6)
C22 0.0270(7) 0.0286(8) 0.0267(8) 0.0080(6) -0.0016(6) -0.0011(6)
C23 0.0220(6) 0.0264(7) 0.0140(5) -0.0024(5) 0.0001(4) -0.0113(5)
C24 0.0390(10) 0.0417(10) 0.0176(7) -0.0040(6) -0.0073(6) -0.0125(8)
C25 0.0401(9) 0.0224(7) 0.0241(7) -0.0091(6) 0.0004(7) -0.0060(7)
C26 0.0245(6) 0.0316(8) 0.0144(5) -0.0024(5) 0.0047(5) -0.0026(6)
C27 0.0121(4) 0.0174(5) 0.0153(5) -0.0012(4) 0.0033(4) -0.0016(4)
C28 0.0118(5) 0.0240(6) 0.0257(7) -0.0013(5) 0.0047(4) -0.0024(4)
C29 0.0158(5) 0.0156(5) 0.0221(6) 0.0028(4) -0.0004(4) -0.0019(4)
C30 0.0203(6) 0.0168(5) 0.0252(7) 0.0019(5) -0.0030(5) -0.0021(5)
C31 0.0598(18) 0.0323(12) 0.171(4) -0.0330(19) -0.076(2) 0.0222(12)
C32 0.0365(10) 0.0247(8) 0.0412(11) -0.0060(7) -0.0066(8) -0.0008(7)
C33 0.0203(6) 0.0152(5) 0.0280(7) 0.0032(5) 0.0034(5) -0.0021(4)
C34 0.0314(8) 0.0181(6) 0.0266(7) -0.0067(5) -0.0060(6) 0.0014(6)
C35 0.0194(6) 0.0201(6) 0.0304(8) -0.0038(5) 0.0062(5) 0.0022(5)

loop_
_atom_type_symbol
_atom_type_description
_atom_type_scat_dispersion_real
_atom_type_scat_dispersion_imag
_atom_type_scat_source
C C 0.0033 0.0016 'International Tables Vol C Tables 4.2.6.8 and 6.1.1.4'
H H 0.0000 0.0000 'International Tables Vol C Tables 4.2.6.8 and 6.1.1.4'
N N 0.0061 0.0033 'International Tables Vol C Tables 4.2.6.8 and 6.1.1.4'
P P 0.1023 0.0942 'International Tables Vol C Tables 4.2.6.8 and 6.1.1.4'
Ir Ir -1.4442 7.9887 'International Tables Vol C Tables 4.2.6.8 and 6.1.1.4'

loop_
_geom_angle_atom_site_label_1
_geom_angle_atom_site_label_2
_geom_angle_atom_site_label_3
_geom_angle
C27 Ir1 N1 177.27(5)
C27 Ir1 P2 96.73(4)
N1 Ir1 P2 83.46(3)
C27 Ir1 P1 102.41(4)
N1 Ir1 P1 78.40(3)
P2 Ir1 P1 151.673(13)
C27 Ir1 P3 93.24(4)
N1 Ir1 P3 84.04(3)
P2 Ir1 P3 96.685(13)
P1 Ir1 P3 102.809(13)
C27 Ir1 H1 87.5(9)
N1 Ir1 H1 95.3(9)
P2 Ir1 H1 81.3(9)
P1 Ir1 H1 78.9(9)
P3 Ir1 H1 177.9(9)
C6 P1 C15 108.38(6)
C6 P1 C17 102.38(6)
C15 P1 C17 101.98(7)
C6 P1 Ir1 100.49(4)
C15 P1 Ir1 126.24(5)
C17 P1 Ir1 114.97(5)
C13 P2 C23 105.58(7)
C13 P2 C20 108.97(7)
C23 P2 C20 106.89(8)
C13 P2 Ir1 101.02(4)
C23 P2 Ir1 114.62(5)
C20 P2 Ir1 118.76(6)
C33 P3 C35 103.03(8)
C33 P3 C34 97.57(8)
C35 P3 C34 98.99(8)
C33 P3 Ir1 112.30(6)
C35 P3 Ir1 118.29(6)
C34 P3 Ir1 123.09(6)
C8 N1 C1 124.17(10)
C8 N1 Ir1 118.71(8)
C1 N1 Ir1 116.85(8)
C29 N2 C28 109.57(12)
C29 N2 C27 112.03(11)
C28 N2 C27 109.77(11)
C31 N3 C30 113.1(2)
C31 N3 C32 109.4(2)
C30 N3 C32 109.95(15)
N1 C1 C2 125.82(11)
N1 C1 C6 117.38(11)
C2 C1 C6 116.50(11)
C3 C2 C1 121.24(12)
C3 C2 H2 119.4
C1 C2 H2 119.4
C2 C3 C4 122.16(12)
C2 C3 H3 118.9
C4 C3 H3 118.9
C5 C4 C3 117.07(12)
C5 C4 C7 121.48(13)
C3 C4 C7 121.43(13)
C6 C5 C4 122.02(12)
C6 C5 H5 119.0
C4 C5 H5 119.0
C5 C6 C1 120.96(11)
C5 C6 P1 125.57(10)
C1 C6 P1 113.44(9)
C4 C7 H7A 109.5
C4 C7 H7B 109.5
H7A C7 H7B 109.5
C4 C7 H7C 109.5
H7A C7 H7C 109.5
H7B C7 H7C 109.5
N1 C8 C9 124.06(11)
N1 C8 C13 119.24(11)
C9 C8 C13 116.55(11)
C10 C9 C8 121.63(12)
C10 C9 H9 119.2
C8 C9 H9 119.2
C9 C10 C11 122.17(12)
C9 C10 H10 118.9
C11 C10 H10 118.9
C12 C11 C10 116.71(12)
C12 C11 C14 121.77(13)
C10 C11 C14 121.49(13)
C11 C12 C13 122.94(12)
C11 C12 H12 118.5
C13 C12 H12 118.5
C12 C13 C8 119.91(12)
C12 C13 P2 122.65(10)
C8 C13 P2 117.02(9)
C11 C14 H14A 109.5
C11 C14 H14B 109.5
H14A C14 H14B 109.5
C11 C14 H14C 109.5
H14A C14 H14C 109.5
H14B C14 H14C 109.5
C26 C15 C16 110.54(13)
C26 C15 P1 111.23(10)
C16 C15 P1 110.09(11)
C26 C15 H15 108.3
C16 C15 H15 108.3
P1 C15 H15 108.3
C15 C16 H16A 109.5
C15 C16 H16B 109.5
H16A C16 H16B 109.5
C15 C16 H16C 109.5
H16A C16 H16C 109.5
H16B C16 H16C 109.5
C19 C17 C18 108.99(13)
C19 C17 P1 111.09(10)
C18 C17 P1 113.43(11)
C19 C17 H17 107.7
C18 C17 H17 107.7
P1 C17 H17 107.7
C17 C18 H18A 109.5
C17 C18 H18B 109.5
H18A C18 H18B 109.5
C17 C18 H18C 109.5
H18A C18 H18C 109.5
H18B C18 H18C 109.5
C17 C19 H19A 109.5
C17 C19 H19B 109.5
H19A C19 H19B 109.5
C17 C19 H19C 109.5
H19A C19 H19C 109.5
H19B C19 H19C 109.5
C22 C20 C21 111.91(14)
C22 C20 P2 119.96(13)
C21 C20 P2 109.51(12)
C22 C20 H20 104.7
C21 C20 H20 104.7
P2 C20 H20 104.7
C20 C21 H21A 109.5
C20 C21 H21B 109.5
H21A C21 H21B 109.5
C20 C21 H21C 109.5
H21A C21 H21C 109.5
H21B C21 H21C 109.5
C20 C22 H22A 109.5
C20 C22 H22B 109.5
H22A C22 H22B 109.5
C20 C22 H22C 109.5
H22A C22 H22C 109.5
H22B C22 H22C 109.5
C25 C23 C24 108.35(15)
C25 C23 P2 111.48(11)
C24 C23 P2 116.85(13)
C25 C23 H23 106.5
C24 C23 H23 106.5
P2 C23 H23 106.5
C23 C24 H24A 109.5
C23 C24 H24B 109.5
H24A C24 H24B 109.5
C23 C24 H24C 109.5
H24A C24 H24C 109.5
H24B C24 H24C 109.5
C23 C25 H25A 109.5
C23 C25 H25B 109.5
H25A C25 H25B 109.5
C23 C25 H25C 109.5
H25A C25 H25C 109.5
H25B C25 H25C 109.5
C15 C26 H26A 109.5
C15 C26 H26B 109.5
H26A C26 H26B 109.5
C15 C26 H26C 109.5
H26A C26 H26C 109.5
H26B C26 H26C 109.5
N2 C27 Ir1 119.01(9)
N2 C27 H27A 107.6
Ir1 C27 H27A 107.6
N2 C27 H27B 107.6
Ir1 C27 H27B 107.6
H27A C27 H27B 107.0
N2 C28 H28A 109.5
N2 C28 H28B 109.5
H28A C28 H28B 109.5
N2 C28 H28C 109.5
H28A C28 H28C 109.5
H28B C28 H28C 109.5
N2 C29 C30 111.71(12)
N2 C29 H29A 109.3
C30 C29 H29A 109.3
N2 C29 H29B 109.3
C30 C29 H29B 109.3
H29A C29 H29B 107.9
N3 C30 C29 115.09(13)
N3 C30 H30A 108.5
C29 C30 H30A 108.5
N3 C30 H30B 108.5
C29 C30 H30B 108.5
H30A C30 H30B 107.5
N3 C31 H31A 109.5
N3 C31 H31B 109.5
H31A C31 H31B 109.5
N3 C31 H31C 109.5
H31A C31 H31C 109.5
H31B C31 H31C 109.5
N3 C32 H32A 109.5
N3 C32 H32B 109.5
H32A C32 H32B 109.5
N3 C32 H32C 109.5
H32A C32 H32C 109.5
H32B C32 H32C 109.5
P3 C33 H33A 109.5
P3 C33 H33B 109.5
H33A C33 H33B 109.5
P3 C33 H33C 109.5
H33A C33 H33C 109.5
H33B C33 H33C 109.5
P3 C34 H34A 109.5
P3 C34 H34B 109.5
H34A C34 H34B 109.5
P3 C34 H34C 109.5
H34A C34 H34C 109.5
H34B C34 H34C 109.5
P3 C35 H35A 109.5
P3 C35 H35B 109.5
H35A C35 H35B 109.5
P3 C35 H35C 109.5
H35A C35 H35C 109.5
H35B C35 H35C 109.5

loop_
_geom_bond_atom_site_label_1
_geom_bond_atom_site_label_2
_geom_bond_distance
Ir1 C27 2.1253(13)
Ir1 N1 2.1564(10)
Ir1 P2 2.2867(4)
Ir1 P1 2.2969(3)
Ir1 P3 2.3813(4)
Ir1 H1 1.578(9)
P1 C6 1.8144(13)
P1 C15 1.8492(14)
P1 C17 1.8659(15)
P2 C13 1.8193(13)
P2 C23 1.8566(15)
P2 C20 1.8827(16)
P3 C33 1.8293(16)
P3 C35 1.8331(16)
P3 C34 1.8348(16)
N1 C8 1.3740(16)
N1 C1 1.3900(16)
N2 C29 1.4587(18)
N2 C28 1.4612(18)
N2 C27 1.4789(17)
N3 C31 1.418(4)
N3 C30 1.443(2)
N3 C32 1.455(3)
C1 C2 1.4141(18)
C1 C6 1.4224(18)
C2 C3 1.3898(18)
C2 H2 0.9300
C3 C4 1.397(2)
C3 H3 0.9300
C4 C5 1.3952(19)
C4 C7 1.5069(19)
C5 C6 1.3947(17)
C5 H5 0.9300
C7 H7A 0.9600
C7 H7B 0.9600
C7 H7C 0.9600
C8 C9 1.4207(18)
C8 C13 1.4274(17)
C9 C10 1.3781(19)
C9 H9 0.9300
C10 C11 1.405(2)
C10 H10 0.9300
C11 C12 1.3885(19)
C11 C14 1.505(2)
C12 C13 1.4034(18)
C12 H12 0.9300
C14 H14A 0.9600
C14 H14B 0.9600
C14 H14C 0.9600
C15 C26 1.530(2)
C15 C16 1.536(2)
C15 H15 0.9800
C16 H16A 0.9600
C16 H16B 0.9600
C16 H16C 0.9600
C17 C19 1.535(2)
C17 C18 1.536(2)
C17 H17 0.9800
C18 H18A 0.9600
C18 H18B 0.9600
C18 H18C 0.9600
C19 H19A 0.9600
C19 H19B 0.9600
C19 H19C 0.9600
C20 C22 1.517(2)
C20 C21 1.544(2)
C20 H20 0.9800
C21 H21A 0.9600
C21 H21B 0.9600
C21 H21C 0.9600
C22 H22A 0.9600
C22 H22B 0.9600
C22 H22C 0.9600
C23 C25 1.528(3)
C23 C24 1.538(2)
C23 H23 0.9800
C24 H24A 0.9600
C24 H24B 0.9600
C24 H24C 0.9600
C25 H25A 0.9600
C25 H25B 0.9600
C25 H25C 0.9600
C26 H26A 0.9600
C26 H26B 0.9600
C26 H26C 0.9600
C27 H27A 0.9700
C27 H27B 0.9700
C28 H28A 0.9600
C28 H28B 0.9600
C28 H28C 0.9600
C29 C30 1.531(2)
C29 H29A 0.9700
C29 H29B 0.9700
C30 H30A 0.9700
C30 H30B 0.9700
C31 H31A 0.9600
C31 H31B 0.9600
C31 H31C 0.9600
C32 H32A 0.9600
C32 H32B 0.9600
C32 H32C 0.9600
C33 H33A 0.9600
C33 H33B 0.9600
C33 H33C 0.9600
C34 H34A 0.9600
C34 H34B 0.9600
C34 H34C 0.9600
C35 H35A 0.9600
C35 H35B 0.9600
C35 H35C 0.9600
